data_2011380
loop_
_publ_author_name
'Schur, Michael'
'Bensch, Wolfgang'

_publ_section_title
;
 Bis[tris(1,2-ethanediamine-<i>N</i>,<i>N</i>')nickel(II)]
 tetrathioantimonate(V) nitrate
;
_journal_issue 9
_journal_name_full 'Acta Crystallographica Section C'
_journal_page_first 1107
_journal_page_last 1108
_journal_paper_doi 10.1107/S0108270100009082
_journal_volume 56
_journal_year 2000
_chemical_formula_iupac '[Ni(C2 H8 N2 )3 ]2 (SbS4 )(NO 3) '
_chemical_formula_moiety '2C6 H24 N6 Ni 2+ , SbS4 3- , NO3 - '
_chemical_formula_sum 'C12 H48 N13 Ni2 O3 S4 Sb'
_chemical_formula_weight 790.04
_chemical_name_common ' tris(ethylenediamine)-nickel(II)tetrathioantimonate nitrate'
_chemical_name_systematic
; tris(ethylenediamine)-nickel(II)tetrathioantimonate nitrate
 ?
;
_space_group_IT_number 122
_symmetry_cell_setting tetragonal
_symmetry_space_group_name_Hall 'I -4 2bw'
_symmetry_space_group_name_H-M 'I -4 2 d'
_audit_creation_method SHELXL-97
_cell_angle_alpha 90.00
_cell_angle_beta 90.00
_cell_angle_gamma 90.00
_cell_formula_units_Z 4
_cell_length_a 10.276(2)
_cell_length_b 10.276(2)
_cell_length_c 30.249(4)
_cell_measurement_reflns_used 90
_cell_measurement_temperature 293(2)
_cell_measurement_theta_max 22
_cell_measurement_theta_min 16
_cell_volume 3194.2(10)
_computing_cell_refinement DIF4
_computing_data_collection 'DIF4 (Stoe & Cie, 1992)'
_computing_data_reduction 'REDU4  (Stoe & Cie, 1992)'
_computing_molecular_graphics 'XP in SHELXTL-PC (Siemens, 1990)'
_computing_publication_material 'CIFTAB in SHELXL97'
_computing_structure_refinement 'SHELXL97 (Sheldrick, 1997)'
_computing_structure_solution 'SHELXS97 (Sheldrick, 1990)'
_diffrn_ambient_temperature 293(2)
_diffrn_measured_fraction_theta_full .520
_diffrn_measured_fraction_theta_max .520
_diffrn_measurement_device_type 'STOE AED-II 4-circle diffractometer'
_diffrn_measurement_method omega-theta-scan
_diffrn_radiation_monochromator graphite
_diffrn_radiation_source 'fine-focus sealed tube'
_diffrn_radiation_type MoK\a
_diffrn_radiation_wavelength .71073
_diffrn_reflns_av_R_equivalents .0361
_diffrn_reflns_av_sigmaI/netI .0376
_diffrn_reflns_limit_h_max 13
_diffrn_reflns_limit_h_min -1
_diffrn_reflns_limit_k_max 13
_diffrn_reflns_limit_k_min 0
_diffrn_reflns_limit_l_max 39
_diffrn_reflns_limit_l_min 0
_diffrn_reflns_number 2222
_diffrn_reflns_theta_full 27.51
_diffrn_reflns_theta_max 27.51
_diffrn_reflns_theta_min 2.09
_diffrn_standards_decay_% neglible
_diffrn_standards_interval_time 'every 2 h'
_diffrn_standards_number 4
_exptl_absorpt_coefficient_mu 2.305
_exptl_absorpt_correction_type none
_exptl_crystal_colour violet
_exptl_crystal_density_diffrn 1.643
_exptl_crystal_density_meas ?
_exptl_crystal_density_method 'not measured'
_exptl_crystal_description plates
_exptl_crystal_F_000 1624
_exptl_crystal_size_max .15
_exptl_crystal_size_mid .12
_exptl_crystal_size_min .1
_refine_diff_density_max 1.077
_refine_diff_density_min -.872
_refine_ls_abs_structure_details 'Flack (1983)'
_refine_ls_abs_structure_Flack -.04(5)
_refine_ls_extinction_coef .00055(10)
_refine_ls_extinction_method 'SHELXL97 (Sheldrick, 1997)'
_refine_ls_goodness_of_fit_ref 1.000
_refine_ls_hydrogen_treatment mixed
_refine_ls_matrix_type full
_refine_ls_number_parameters 92
_refine_ls_number_reflns 1233
_refine_ls_number_restraints 0
_refine_ls_restrained_S_all 1.000
_refine_ls_R_factor_all .0508
_refine_ls_R_factor_gt .0310
_refine_ls_shift/su_max .000
_refine_ls_shift/su_mean .000
_refine_ls_structure_factor_coef Fsqd
_refine_ls_weighting_details 'w = 1/[\s^2^(Fo^2^)+(0.0409P)^2^] where P=(Fo^2^+2Fc^2^)/3'
_refine_ls_weighting_scheme calc
_refine_ls_wR_factor_ref .0699
_reflns_number_gt 934
_reflns_number_total 1233
_reflns_threshold_expression I>2\s(I)
_cod_data_source_file sk1373.cif
_cod_data_source_block I
_cod_depositor_comments
;
The following automatic conversions were performed:
'_geom_bond_publ_flag' value 'Y' changed to 'y' according to
'/home/saulius/struct/CIF-dictionaries/cif_core.dic' dictionary named
'cif_core.dic' version 2.4.1 from 2010-06-29 (9
times).

'_geom_bond_publ_flag' value 'N' changed to 'n' according to
'/home/saulius/struct/CIF-dictionaries/cif_core.dic' dictionary named
'cif_core.dic' version 2.4.1 from 2010-06-29 (22 times).

Automatic conversion script
Id: cif_fix_enum 1527 2010-12-29 10:47:43Z saulius 

The following automatic conversions were performed:

'_geom_bond_publ_flag' value 'Y' changed to 'y' according to
/home/saulius/struct/CIF-dictionaries/cif_core.dic dictionary named
'cif_core.dic' version 2.4.1 from 2010-06-29 (9
times).

'_geom_bond_publ_flag' value 'N' changed to 'n' according to
/home/saulius/struct/CIF-dictionaries/cif_core.dic dictionary named
'cif_core.dic' version 2.4.1 from 2010-06-29 (22
times).

'_geom_angle_publ_flag' value 'Y' changed to 'y' according
to /home/saulius/struct/CIF-dictionaries/cif_core.dic dictionary
named 'cif_core.dic' version 2.4.1 from 2010-06-29 (3
times).

'_geom_angle_publ_flag' value 'N' changed to 'n' according
to /home/saulius/struct/CIF-dictionaries/cif_core.dic dictionary
named 'cif_core.dic' version 2.4.1 from 2010-06-29 (72 times).

Automatic conversion script
Id: cif_fix_values 1715 2011-07-08 13:25:40Z adriana 

The following automatic conversions were performed:

'_exptl_crystal_density_meas' value 'not measured' was changed to '?'
- the value is perceived as not measured.

Automatic conversion script
Id: cif_fix_values 3008 2015-01-20 13:52:24Z robertas 

The following automatic conversions were performed:

'_refine_ls_weighting_scheme' value 'calc w =
1/[\s^2^(Fo^2^)+(0.0409P)^2^] where P=(Fo^2^+2Fc^2^)/3' was changed
to 'calc'. New tag '_refine_ls_weighting_details' was created. The
value of the new tag was set to 'w = 1/[\s^2^(Fo^2^)+(0.0409P)^2^]
where P=(Fo^2^+2Fc^2^)/3'.

Automatic conversion script
Id: cif_fix_values 3143 2015-03-26 13:38:13Z robertas 
;
_cod_original_cell_volume 3194.3(13)
_cod_original_sg_symbol_H-M 'I -42d'
_cod_original_formula_sum 'C12 H48 N13  Ni2 O3 S4 Sb'
_cod_database_code 2011380
_cod_database_fobs_code 2011380

loop_
_symmetry_equiv_pos_as_xyz
'x, y, z'
'-x, -y, z'
'y, -x, -z'
'-y, x, -z'
'-x+1/2, y, -z+3/4'
'x+1/2, -y, -z+3/4'
'-y+1/2, -x, z+3/4'
'y+1/2, x, z+3/4'
'x+1/2, y+1/2, z+1/2'
'-x+1/2, -y+1/2, z+1/2'
'y+1/2, -x+1/2, -z+1/2'
'-y+1/2, x+1/2, -z+1/2'
'-x+1, y+1/2, -z+5/4'
'x+1, -y+1/2, -z+5/4'
'-y+1, -x+1/2, z+5/4'
'y+1, x+1/2, z+5/4'

loop_
_atom_site_label
_atom_site_fract_x
_atom_site_fract_y
_atom_site_fract_z
_atom_site_U_iso_or_equiv
_atom_site_adp_type
_atom_site_calc_flag
_atom_site_refinement_flags
_atom_site_occupancy
_atom_site_disorder_assembly
_atom_site_disorder_group
_atom_site_type_symbol
Sb1 .0000 .0000 .0000 .02445(15) Uani d S 1 . . Sb
S1 .15240(13) -.10100(14) .04498(4) .0378(3) Uani d . 1 . . S
Ni1 .0000 .5000 .04330(2) .0340(2) Uani d S 1 . . Ni
N1 -.1145(5) .4011(4) .09060(10) .0460(10) Uani d . 1 . . N
H1A -.1199 .3162 .0836 .055 Uiso calc R 1 . . H
H1B -.0780 .4081 .1175 .055 Uiso calc R 1 . . H
N2 .0970(4) .5949(4) -.00990(10) .0388(9) Uani d . 1 . . N
H2A .0682 .6773 -.0124 .047 Uiso calc R 1 . . H
H2B .1832 .5971 -.0047 .047 Uiso calc R 1 . . H
N3 .1542(5) .3612(4) .0489(2) .0545(13) Uani d . 1 . . N
H3A .1213 .2803 .0512 .065 Uiso calc R 1 . . H
H3B .2052 .3644 .0247 .065 Uiso calc R 1 . . H
C1 -.2462(7) .4601(6) .0909(2) .0584(17) Uani d . 1 . . C
H1C -.2918 .4363 .1178 .070 Uiso calc R 1 . . H
H1D -.2963 .4290 .0659 .070 Uiso calc R 1 . . H
C2 .0705(5) .5227(5) -.05099(14) .0427(15) Uani d . 1 . . C
H2C .1281 .4482 -.0531 .051 Uiso calc R 1 . . H
H2D .0861 .5784 -.0763 .051 Uiso calc R 1 . . H
C3 .2306(7) .3929(6) .0884(2) .0589(17) Uani d . 1 . . C
H3C .3153 .3517 .0868 .071 Uiso calc R 1 . . H
H3D .1864 .3612 .1146 .071 Uiso calc R 1 . . H
N4 .5000 .5000 .0000 .054(2) Uani d S 1 . . N
O1 .489(8) .390(2) .0130(9) .090(9) Uani d P .375 . . O
O2 .403(5) .431(7) -.003(2) .100(10) Uani d P .375 . . O

loop_
_atom_site_aniso_label
_atom_site_aniso_U_11
_atom_site_aniso_U_22
_atom_site_aniso_U_33
_atom_site_aniso_U_12
_atom_site_aniso_U_13
_atom_site_aniso_U_23
Sb1 .02461(18) .02461(18) .0241(2) .000 .000 .000
S1 .0341(6) .0396(7) .0397(7) -.0026(6) -.0100(5) .0116(6)
Ni1 .0502(5) .0236(4) .0282(4) .0027(8) .000 .000
N1 .076(4) .031(2) .032(2) -.003(3) .003(2) -.0019(18)
N2 .048(2) .032(2) .037(2) -.002(2) -.0032(19) .0030(18)
N3 .076(3) .037(2) .051(3) .017(3) -.011(3) -.005(2)
C1 .075(4) .060(4) .040(3) -.006(4) .011(3) -.001(3)
C2 .059(3) .035(4) .033(2) .010(3) .006(2) -.001(2)
C3 .073(4) .055(4) .049(4) .012(4) -.014(3) .002(3)
N4 .056(3) .056(3) .049(4) .000 .000 .000
O1 .12(2) .048(10) .105(12) -.026(18) -.025(19) .016(8)
O2 .06(2) .10(2) .14(2) -.034(15) .027(18) -.07(2)

loop_
_atom_type_symbol
_atom_type_description
_atom_type_scat_dispersion_real
_atom_type_scat_dispersion_imag
_atom_type_scat_source
C C .0033 .0016 'International Tables Vol C Tables 4.2.6.8 and 6.1.1.4'
H H .0000 .0000 'International Tables Vol C Tables 4.2.6.8 and 6.1.1.4'
N N .0061 .0033 'International Tables Vol C Tables 4.2.6.8 and 6.1.1.4'
S S .1246 .1234 'International Tables Vol C Tables 4.2.6.8 and 6.1.1.4'
Ni Ni .3393 1.1124 'International Tables Vol C Tables 4.2.6.8 and 6.1.1.4'
Sb Sb -.5866 1.5461 'International Tables Vol C Tables 4.2.6.8 and 6.1.1.4'
O O .0106 .0060 'International Tables Vol C Tables 4.2.6.8 and 6.1.1.4'

loop_
_geom_angle_atom_site_label_1
_geom_angle_atom_site_label_2
_geom_angle_atom_site_label_3
_geom_angle_site_symmetry_1
_geom_angle_site_symmetry_3
_geom_angle
_geom_angle_publ_flag
S1 Sb1 S1 2 3 110.12(4) y
S1 Sb1 S1 2 4 110.12(4) n
S1 Sb1 S1 3 4 108.18(7) y
S1 Sb1 S1 2 . 108.18(7) n
S1 Sb1 S1 3 . 110.12(4) y
S1 Sb1 S1 4 . 110.12(4) n
N1 Ni1 N1 2_565 . 94.8(2) n
N1 Ni1 N2 2_565 . 91.75(17) n
N1 Ni1 N2 . . 173.07(17) n
N1 Ni1 N2 2_565 2_565 173.07(17) n
N1 Ni1 N2 . 2_565 91.75(17) n
N2 Ni1 N2 . 2_565 81.8(2) n
N1 Ni1 N3 2_565 . 81.65(18) n
N1 Ni1 N3 . . 92.23(18) n
N2 Ni1 N3 . . 91.03(17) n
N2 Ni1 N3 2_565 . 95.78(16) n
N1 Ni1 N3 2_565 2_565 92.23(18) n
N1 Ni1 N3 . 2_565 81.65(18) n
N2 Ni1 N3 . 2_565 95.78(16) n
N2 Ni1 N3 2_565 2_565 91.03(17) n
N3 Ni1 N3 . 2_565 171.0(2) n
C1 N1 Ni1 . . 108.5(3) n
C2 N2 Ni1 . . 108.7(3) n
C3 N3 Ni1 . . 108.2(4) n
N1 C1 C3 . 2_565 108.0(6) n
N2 C2 C2 . 2_565 109.3(4) n
N3 C3 C1 . 2_565 108.6(5) n
O1 N4 O1 2_665 . 142(2) n
O1 N4 O1 2_665 4_655 96.2(8) n
O1 N4 O1 . 4_655 96.2(8) n
O1 N4 O1 2_665 3_565 96.2(8) n
O1 N4 O1 . 3_565 96.2(8) n
O1 N4 O1 4_655 3_565 142(2) n
O1 N4 O2 2_665 2_665 53.5(14) n
O1 N4 O2 . 2_665 129.9(18) n
O1 N4 O2 4_655 2_665 42.7(14) n
O1 N4 O2 3_565 2_665 133(2) n
O1 N4 O2 2_665 4_655 133(2) n
O1 N4 O2 . 4_655 42.7(14) n
O1 N4 O2 4_655 4_655 53.5(14) n
O1 N4 O2 3_565 4_655 129.9(18) n
O2 N4 O2 2_665 4_655 90.3(4) n
O1 N4 O2 2_665 . 129.9(18) n
O1 N4 O2 . . 53.5(14) n
O1 N4 O2 4_655 . 133(2) n
O1 N4 O2 3_565 . 42.7(14) n
O2 N4 O2 2_665 . 172(6) n
O2 N4 O2 4_655 . 90.3(4) n
O1 N4 O2 2_665 3_565 42.7(14) n
O1 N4 O2 . 3_565 133(2) n
O1 N4 O2 4_655 3_565 129.9(18) n
O1 N4 O2 3_565 3_565 53.5(14) n
O2 N4 O2 2_665 3_565 90.3(4) n
O2 N4 O2 4_655 3_565 172(6) n
O2 N4 O2 . 3_565 90.3(4) n
O2 O1 O2 4_655 . 123(3) n
O2 O1 N4 4_655 . 70(2) n
O2 O1 N4 . . 64.5(16) n
O2 O1 O1 4_655 4_655 28(2) n
O2 O1 O1 . 4_655 99(2) n
N4 O1 O1 . 4_655 41.9(4) n
O2 O1 O1 4_655 3_565 106(3) n
O2 O1 O1 . 3_565 22.6(16) n
N4 O1 O1 . 3_565 41.9(4) n
O1 O1 O1 4_655 3_565 78.8(13) n
O1 O2 O1 3_565 . 129(3) n
O1 O2 N4 3_565 . 67(2) n
O1 O2 N4 . . 62.0(16) n
O1 O2 O2 3_565 4_655 110(2) n
O1 O2 O2 . 4_655 25.3(17) n
N4 O2 O2 . 4_655 44.9(2) n
O1 O2 O2 3_565 3_565 31.9(18) n
O1 O2 O2 . 3_565 101(3) n
N4 O2 O2 . 3_565 44.9(2) n
O2 O2 O2 4_655 3_565 89.4(8) n

loop_
_geom_bond_atom_site_label_1
_geom_bond_atom_site_label_2
_geom_bond_site_symmetry_2
_geom_bond_distance
_geom_bond_publ_flag
Sb1 S1 2 2.320(2) y
Sb1 S1 3 2.320(2) y
Sb1 S1 4 2.320(2) y
Sb1 S1 . 2.320(2) y
Ni1 N1 2_565 2.113(4) y
Ni1 N1 . 2.113(4) y
Ni1 N2 . 2.129(4) y
Ni1 N2 2_565 2.129(4) y
Ni1 N3 . 2.139(5) y
Ni1 N3 2_565 2.139(5) n
N1 C1 . 1.483(7) n
N2 C2 . 1.473(6) n
N3 C3 . 1.467(7) n
C1 C3 2_565 1.521(9) n
C2 C2 2_565 1.522(11) n
C3 C1 2_565 1.521(9) n
N4 O1 2_665 1.199(19) n
N4 O1 . 1.199(19) n
N4 O1 4_655 1.199(19) n
N4 O1 3_565 1.199(19) n
N4 O2 2_665 1.225(18) n
N4 O2 4_655 1.225(18) n
N4 O2 . 1.225(18) n
N4 O2 3_565 1.225(18) n
O1 O2 4_655 .88(3) n
O1 O2 . 1.09(3) n
O1 O1 4_655 1.79(3) n
O1 O1 3_565 1.79(3) n
O2 O1 3_565 .88(3) n
O2 O2 4_655 1.74(3) n
O2 O2 3_565 1.74(3) n
